data_4102218
loop_
_publ_author_name
'Jordi Sol\`a'
'Madeleine Helliwell'
'Jonathan Clayden'

_publ_contact_author
; 
    Madeleine Helliwell 
;
_publ_section_title
;
 N- versus C-Terminal Control over the Screw-Sense Preference of the
 Configurationally Achiral, Conformationally Helical Peptide Motif
 Aib8GlyAib8
;
_journal_name_full 'Journal of the American Chemical Society'
_journal_page_first 4548
_journal_page_last 4549
_journal_paper_doi 10.1021/ja100662d
_journal_volume 132
_journal_year 2010
_chemical_absolute_configuration syn
_chemical_formula_sum 'C87 H140 N18 O21'
_chemical_formula_weight 1774.17
_space_group_IT_number 19
_symmetry_cell_setting orthorhombic
_symmetry_space_group_name_Hall 'P 2ac 2ab'
_symmetry_space_group_name_H-M 'P 21 21 21'
_atom_sites_solution_hydrogens geom
_atom_sites_solution_primary direct
_atom_sites_solution_secondary difmap
_audit_creation_method SHELXL-97
_cell_angle_alpha 90.00
_cell_angle_beta 90.00
_cell_angle_gamma 90.00
_cell_formula_units_Z 4
_cell_length_a 16.340(3)
_cell_length_b 17.121(3)
_cell_length_c 36.538(7)
_cell_measurement_reflns_used 963
_cell_measurement_temperature 100(2)
_cell_measurement_theta_max 24.11
_cell_measurement_theta_min 2.40
_cell_volume 10222(3)
_computing_cell_refinement 'Bruker SMART'
_computing_data_collection 'Bruker SMART'
_computing_data_reduction 'Bruker SAINT'
_computing_molecular_graphics 'Bruker SHELXTL'
_computing_publication_material 'Bruker SHELXTL'
_computing_structure_refinement 'SHELXL-97 (Sheldrick, 1997)'
_computing_structure_solution 'SHELXS-97 (Sheldrick, 1990)'
_diffrn_ambient_temperature 100(2)
_diffrn_measured_fraction_theta_full 0.999
_diffrn_measured_fraction_theta_max 0.999
_diffrn_measurement_device_type 'CCD area detector'
_diffrn_measurement_method 'phi and omega scans'
_diffrn_radiation_monochromator graphite
_diffrn_radiation_source 'fine-focus sealed tube'
_diffrn_radiation_type MoK\a
_diffrn_radiation_wavelength 0.71073
_diffrn_reflns_av_R_equivalents 0.0610
_diffrn_reflns_av_sigmaI/netI 0.0444
_diffrn_reflns_limit_h_max 16
_diffrn_reflns_limit_h_min -16
_diffrn_reflns_limit_k_max 17
_diffrn_reflns_limit_k_min -17
_diffrn_reflns_limit_l_max 36
_diffrn_reflns_limit_l_min -36
_diffrn_reflns_number 49807
_diffrn_reflns_theta_full 20.81
_diffrn_reflns_theta_max 20.81
_diffrn_reflns_theta_min 1.72
_exptl_absorpt_coefficient_mu 0.083
_exptl_absorpt_correction_type none
_exptl_crystal_colour colourless
_exptl_crystal_density_diffrn 1.153
_exptl_crystal_density_method 'not measured'
_exptl_crystal_description plate
_exptl_crystal_F_000 3824
_exptl_crystal_size_max 0.45
_exptl_crystal_size_mid 0.40
_exptl_crystal_size_min 0.15
_refine_diff_density_max 0.268
_refine_diff_density_min -0.209
_refine_diff_density_rms 0.050
_refine_ls_extinction_method none
_refine_ls_goodness_of_fit_ref 1.155
_refine_ls_hydrogen_treatment mixed
_refine_ls_matrix_type full
_refine_ls_number_parameters 1224
_refine_ls_number_reflns 10692
_refine_ls_number_restraints 1
_refine_ls_restrained_S_all 1.154
_refine_ls_R_factor_all 0.0767
_refine_ls_R_factor_gt 0.0725
_refine_ls_shift/su_max 0.004
_refine_ls_shift/su_mean 0.001
_refine_ls_structure_factor_coef Fsqd
_refine_ls_weighting_details 'calc w=1/[\s^2^(Fo^2^)+(0.0336P)^2^+21.1132P] where P=(Fo^2^+2Fc^2^)/3'
_refine_ls_weighting_scheme calc
_refine_ls_wR_factor_gt 0.1474
_refine_ls_wR_factor_ref 0.1493
_reflns_number_gt 10099
_reflns_number_total 10692
_reflns_threshold_expression >2sigma(I)
_cod_data_source_file ja100662d_si_002.cif
_cod_data_source_block s3325m
_cod_database_code 4102218

loop_
_symmetry_equiv_pos_as_xyz
'x, y, z'
'-x+1/2, -y, z+1/2'
'-x, y+1/2, -z+1/2'
'x+1/2, -y+1/2, -z'

loop_
_atom_site_label
_atom_site_type_symbol
_atom_site_fract_x
_atom_site_fract_y
_atom_site_fract_z
_atom_site_U_iso_or_equiv
_atom_site_adp_type
_atom_site_occupancy
_atom_site_symmetry_multiplicity
_atom_site_calc_flag
_atom_site_refinement_flags
O1 O 0.7972(2) 0.6999(3) -0.17937(11) 0.0368(12) Uani 1 1 d .
O2 O 0.7913(2) 0.7369(3) -0.12007(11) 0.0345(11) Uani 1 1 d .
O3 O 0.9087(3) 0.8721(3) -0.07509(12) 0.0387(12) Uani 1 1 d .
O4 O 1.0306(2) 0.7315(3) -0.02599(12) 0.0403(12) Uani 1 1 d .
O5 O 0.8446(2) 0.6892(2) 0.03060(11) 0.0313(11) Uani 1 1 d .
O6 O 0.8940(3) 0.8562(2) 0.08511(11) 0.0314(11) Uani 1 1 d .
O7 O 1.0341(2) 0.7351(3) 0.13665(11) 0.0334(11) Uani 1 1 d .
O8 O 0.8620(2) 0.6630(2) 0.18868(11) 0.0295(10) Uani 1 1 d .
O9 O 0.8634(2) 0.8158(3) 0.24655(11) 0.0334(11) Uani 1 1 d .
O10 O 1.0132(2) 0.7409(3) 0.30137(12) 0.0385(12) Uani 1 1 d .
O11 O 0.8786(3) 0.6172(3) 0.34375(12) 0.0386(12) Uani 1 1 d .
O12 O 0.7760(3) 0.7612(3) 0.39270(13) 0.0456(13) Uani 1 1 d .
O13 O 0.9634(3) 0.8077(3) 0.44827(12) 0.0410(12) Uani 1 1 d .
O14 O 0.9316(3) 0.6406(3) 0.50139(12) 0.0492(13) Uani 1 1 d .
O15 O 0.7695(3) 0.7441(3) 0.55222(13) 0.0526(14) Uani 1 1 d .
O16 O 0.9268(3) 0.8424(3) 0.60523(12) 0.0425(12) Uani 1 1 d .
O17 O 0.9345(3) 0.6689(2) 0.66316(11) 0.0352(11) Uani 1 1 d .
O18 O 0.7691(3) 0.7301(3) 0.71396(13) 0.0470(13) Uani 1 1 d .
O19 O 0.8969(3) 0.8604(3) 0.76627(11) 0.0364(11) Uani 1 1 d .
O20 O 1.0475(2) 0.7963(3) 0.80931(11) 0.0352(11) Uani 1 1 d .
O21 O 1.0750(3) 0.8668(3) 0.75842(11) 0.0360(11) Uani 1 1 d .
N1 N 0.8468(3) 0.8166(3) -0.16369(14) 0.0306(14) Uani 1 1 d .
H1N H 0.852(4) 0.826(4) -0.1881(18) 0.037 Uiso 1 1 d .
N2 N 0.9762(3) 0.7960(4) -0.11569(15) 0.0421(17) Uani 1 1 d .
H2N H 0.989(4) 0.797(4) -0.1377(18) 0.051 Uiso 1 1 d .
N3 N 0.9230(3) 0.6977(3) -0.06122(15) 0.0327(15) Uani 1 1 d .
H3N H 0.899(4) 0.705(4) -0.0804(18) 0.039 Uiso 1 1 d .
N4 N 0.8624(3) 0.7920(3) -0.00656(14) 0.0240(13) Uani 1 1 d .
H4N H 0.871(4) 0.817(4) -0.0260(16) 0.029 Uiso 1 1 d .
N5 N 0.9831(3) 0.7981(3) 0.04607(14) 0.0288(14) Uani 1 1 d .
H5N H 0.994(4) 0.778(4) 0.0251(17) 0.035 Uiso 1 1 d .
N6 N 0.9378(3) 0.6883(3) 0.09821(15) 0.0284(14) Uani 1 1 d .
H6N H 0.914(4) 0.691(4) 0.0784(17) 0.034 Uiso 1 1 d .
N7 N 0.8586(3) 0.7694(3) 0.15239(13) 0.0217(12) Uani 1 1 d .
H7N H 0.869(3) 0.792(3) 0.1305(16) 0.026 Uiso 1 1 d .
N8 N 0.9706(3) 0.7931(3) 0.20969(14) 0.0297(14) Uani 1 1 d .
H8N H 0.987(4) 0.786(3) 0.1868(17) 0.036 Uiso 1 1 d .
N9 N 0.9582(3) 0.6651(3) 0.25691(15) 0.0316(14) Uani 1 1 d .
H9N H 0.940(4) 0.659(4) 0.2364(17) 0.038 Uiso 1 1 d .
N10 N 0.8259(3) 0.7001(3) 0.30218(15) 0.0350(14) Uani 1 1 d .
H10N H 0.835(4) 0.741(4) 0.2833(17) 0.042 Uiso 1 1 d .
N11 N 0.8813(3) 0.8011(3) 0.35763(13) 0.0287(13) Uani 1 1 d .
H11N H 0.903(3) 0.798(3) 0.3314(17) 0.034 Uiso 1 1 d .
N12 N 0.9520(3) 0.7061(3) 0.40996(15) 0.0330(14) Uani 1 1 d .
H12N H 0.938(4) 0.693(4) 0.3866(18) 0.040 Uiso 1 1 d .
N13 N 0.8358(4) 0.6845(4) 0.46270(16) 0.0416(16) Uani 1 1 d .
H13N H 0.825(4) 0.711(4) 0.4441(19) 0.050 Uiso 1 1 d .
N14 N 0.8605(3) 0.8011(4) 0.51389(15) 0.0425(15) Uani 1 1 d D
H14N H 0.886(4) 0.805(4) 0.4930(10) 0.051 Uiso 1 1 d D
N15 N 0.9492(3) 0.7352(3) 0.57051(14) 0.0317(14) Uani 1 1 d .
H15N H 0.946(4) 0.704(4) 0.5501(17) 0.038 Uiso 1 1 d .
N16 N 0.8342(3) 0.6975(3) 0.62274(15) 0.0367(14) Uani 1 1 d .
H16N H 0.823(4) 0.704(4) 0.5941(18) 0.044 Uiso 1 1 d .
N17 N 0.8302(3) 0.8147(3) 0.67606(14) 0.0322(14) Uani 1 1 d .
H17N H 0.848(4) 0.826(4) 0.6539(17) 0.039 Uiso 1 1 d .
N18 N 0.9553(3) 0.7832(3) 0.72426(14) 0.0329(14) Uani 1 1 d .
H18N H 0.959(4) 0.757(4) 0.7039(17) 0.040 Uiso 1 1 d .
C1 C 0.8061(4) 0.5687(4) -0.14986(17) 0.0382(18) Uani 1 1 d .
C2 C 0.8892(4) 0.5753(4) -0.14644(18) 0.046(2) Uani 1 1 d .
H2 H 0.9170 0.6194 -0.1562 0.055 Uiso 1 1 calc R
C3 C 0.9332(5) 0.5157(5) -0.1282(2) 0.057(2) Uani 1 1 d .
H3 H 0.9910 0.5193 -0.1256 0.068 Uiso 1 1 calc R
C4 C 0.8915(6) 0.4520(5) -0.1141(2) 0.071(3) Uani 1 1 d .
H4 H 0.9204 0.4115 -0.1019 0.085 Uiso 1 1 calc R
C5 C 0.8082(6) 0.4479(5) -0.1181(2) 0.063(2) Uani 1 1 d .
H5 H 0.7793 0.4047 -0.1081 0.076 Uiso 1 1 calc R
C6 C 0.7660(5) 0.5046(4) -0.13608(19) 0.046(2) Uani 1 1 d .
H6 H 0.7085 0.4998 -0.1391 0.056 Uiso 1 1 calc R
C7 C 0.7563(4) 0.6288(4) -0.17059(17) 0.0389(18) Uani 1 1 d .
H7A H 0.7371 0.6046 -0.1937 0.047 Uiso 1 1 calc R
H7B H 0.7072 0.6415 -0.1559 0.047 Uiso 1 1 calc R
C8 C 0.8099(4) 0.7505(4) -0.15161(18) 0.0288(17) Uani 1 1 d .
C9 C 0.8668(3) 0.8783(4) -0.13855(16) 0.0239(15) Uani 1 1 d .
H9 H 0.9012 0.9164 -0.1524 0.029 Uiso 1 1 calc R
C10 C 0.7922(4) 0.9231(4) -0.12510(16) 0.0320(16) Uani 1 1 d .
H10A H 0.7561 0.8873 -0.1112 0.038 Uiso 1 1 calc R
H10B H 0.8101 0.9650 -0.1083 0.038 Uiso 1 1 calc R
C11 C 0.7446(4) 0.9587(4) -0.15616(16) 0.0275(16) Uani 1 1 d .
C12 C 0.6722(4) 0.9267(4) -0.16731(17) 0.0339(17) Uani 1 1 d .
H12 H 0.6507 0.8815 -0.1556 0.041 Uiso 1 1 calc R
C13 C 0.6302(4) 0.9618(4) -0.19636(19) 0.0426(19) Uani 1 1 d .
H13 H 0.5798 0.9401 -0.2043 0.051 Uiso 1 1 calc R
C14 C 0.6593(4) 1.0249(4) -0.21314(19) 0.0406(18) Uani 1 1 d .
H14 H 0.6295 1.0475 -0.2328 0.049 Uiso 1 1 calc R
C15 C 0.7316(5) 1.0574(4) -0.20241(19) 0.0430(19) Uani 1 1 d .
H15 H 0.7528 1.1020 -0.2146 0.052 Uiso 1 1 calc R
C16 C 0.7737(4) 1.0244(4) -0.17343(19) 0.0380(18) Uani 1 1 d .
H16 H 0.8234 1.0474 -0.1653 0.046 Uiso 1 1 calc R
C17 C 0.9189(4) 0.8489(4) -0.1069(2) 0.0358(18) Uani 1 1 d .
C18 C 1.0380(4) 0.7679(5) -0.08956(17) 0.044(2) Uani 1 1 d .
C19 C 1.0934(4) 0.8357(5) -0.07766(19) 0.062(3) Uani 1 1 d .
H19A H 1.1200 0.8583 -0.0992 0.092 Uiso 1 1 calc R
H19B H 1.1351 0.8163 -0.0607 0.092 Uiso 1 1 calc R
H19C H 1.0603 0.8758 -0.0655 0.092 Uiso 1 1 calc R
C20 C 1.0875(4) 0.7037(5) -0.10821(19) 0.062(3) Uani 1 1 d .
H20A H 1.0504 0.6630 -0.1171 0.093 Uiso 1 1 calc R
H20B H 1.1260 0.6810 -0.0906 0.093 Uiso 1 1 calc R
H20C H 1.1179 0.7259 -0.1289 0.093 Uiso 1 1 calc R
C21 C 0.9962(4) 0.7315(4) -0.05572(18) 0.0382(18) Uani 1 1 d .
C22 C 0.8775(4) 0.6593(4) -0.03183(17) 0.0346(17) Uani 1 1 d .
C23 C 0.7942(4) 0.6348(4) -0.04680(17) 0.0389(18) Uani 1 1 d .
H23A H 0.7655 0.6807 -0.0563 0.058 Uiso 1 1 calc R
H23B H 0.7618 0.6111 -0.0272 0.058 Uiso 1 1 calc R
H23C H 0.8018 0.5967 -0.0665 0.058 Uiso 1 1 calc R
C24 C 0.9227(5) 0.5881(4) -0.01830(19) 0.050(2) Uani 1 1 d .
H24A H 0.9298 0.5511 -0.0385 0.075 Uiso 1 1 calc R
H24B H 0.8912 0.5633 0.0013 0.075 Uiso 1 1 calc R
H24C H 0.9765 0.6037 -0.0089 0.075 Uiso 1 1 calc R
C25 C 0.8604(3) 0.7156(4) -0.00026(17) 0.0265(16) Uani 1 1 d .
C26 C 0.8539(4) 0.8507(4) 0.02163(16) 0.0262(15) Uani 1 1 d .
C27 C 0.8767(4) 0.9301(4) 0.00623(17) 0.0402(18) Uani 1 1 d .
H27A H 0.9345 0.9299 -0.0010 0.060 Uiso 1 1 calc R
H27B H 0.8677 0.9702 0.0249 0.060 Uiso 1 1 calc R
H27C H 0.8426 0.9413 -0.0152 0.060 Uiso 1 1 calc R
C28 C 0.7637(4) 0.8526(4) 0.03588(17) 0.0401(18) Uani 1 1 d .
H28A H 0.7270 0.8672 0.0158 0.060 Uiso 1 1 calc R
H28B H 0.7590 0.8910 0.0557 0.060 Uiso 1 1 calc R
H28C H 0.7486 0.8008 0.0451 0.060 Uiso 1 1 calc R
C29 C 0.9122(4) 0.8341(4) 0.05388(17) 0.0298(17) Uani 1 1 d .
C30 C 1.0440(4) 0.7776(4) 0.07430(16) 0.0276(16) Uani 1 1 d .
C31 C 1.1058(4) 0.7233(4) 0.05639(16) 0.0337(17) Uani 1 1 d .
H31A H 1.0781 0.6757 0.0481 0.051 Uiso 1 1 calc R
H31B H 1.1484 0.7095 0.0742 0.051 Uiso 1 1 calc R
H31C H 1.1309 0.7496 0.0354 0.051 Uiso 1 1 calc R
C32 C 1.0859(4) 0.8505(4) 0.08821(18) 0.0401(18) Uani 1 1 d .
H32A H 1.1091 0.8794 0.0675 0.060 Uiso 1 1 calc R
H32B H 1.1298 0.8359 0.1052 0.060 Uiso 1 1 calc R
H32C H 1.0459 0.8834 0.1010 0.060 Uiso 1 1 calc R
C33 C 1.0038(4) 0.7324(4) 0.10565(17) 0.0311(17) Uani 1 1 d .
C34 C 0.8927(4) 0.6425(4) 0.12533(16) 0.0280(15) Uani 1 1 d .
C35 C 0.9435(4) 0.5728(4) 0.13680(17) 0.0410(19) Uani 1 1 d .
H35A H 0.9574 0.5417 0.1152 0.061 Uiso 1 1 calc R
H35B H 0.9120 0.5406 0.1540 0.061 Uiso 1 1 calc R
H35C H 0.9938 0.5908 0.1487 0.061 Uiso 1 1 calc R
C36 C 0.8134(4) 0.6156(4) 0.10787(17) 0.0359(17) Uani 1 1 d .
H36A H 0.7821 0.6611 0.0996 0.054 Uiso 1 1 calc R
H36B H 0.7812 0.5862 0.1258 0.054 Uiso 1 1 calc R
H36C H 0.8257 0.5820 0.0869 0.054 Uiso 1 1 calc R
C37 C 0.8710(3) 0.6922(4) 0.15809(16) 0.0255(15) Uani 1 1 d .
C38 C 0.8376(4) 0.8238(4) 0.18193(15) 0.0310(16) Uani 1 1 d .
C39 C 0.8554(4) 0.9063(4) 0.16836(17) 0.0376(18) Uani 1 1 d .
H39A H 0.9130 0.9102 0.1611 0.056 Uiso 1 1 calc R
H39B H 0.8443 0.9438 0.1880 0.056 Uiso 1 1 calc R
H39C H 0.8204 0.9180 0.1473 0.056 Uiso 1 1 calc R
C40 C 0.7480(4) 0.8159(4) 0.19237(17) 0.0367(17) Uani 1 1 d .
H40A H 0.7138 0.8242 0.1707 0.055 Uiso 1 1 calc R
H40B H 0.7343 0.8549 0.2110 0.055 Uiso 1 1 calc R
H40C H 0.7380 0.7634 0.2021 0.055 Uiso 1 1 calc R
C41 C 0.8921(4) 0.8086(4) 0.21565(17) 0.0276(15) Uani 1 1 d .
C42 C 1.0303(3) 0.7853(4) 0.23944(16) 0.0284(16) Uani 1 1 d .
C43 C 1.1087(4) 0.7502(4) 0.22307(16) 0.0360(17) Uani 1 1 d .
H43A H 1.0965 0.6987 0.2127 0.054 Uiso 1 1 calc R
H43B H 1.1501 0.7448 0.2423 0.054 Uiso 1 1 calc R
H43C H 1.1295 0.7846 0.2038 0.054 Uiso 1 1 calc R
C44 C 1.0492(4) 0.8639(4) 0.25572(18) 0.0446(19) Uani 1 1 d .
H44A H 1.0670 0.8996 0.2363 0.067 Uiso 1 1 calc R
H44B H 1.0930 0.8585 0.2739 0.067 Uiso 1 1 calc R
H44C H 1.0001 0.8848 0.2676 0.067 Uiso 1 1 calc R
C45 C 0.9983(4) 0.7283(4) 0.26844(16) 0.0283(16) Uani 1 1 d .
C46 C 0.9291(4) 0.6046(4) 0.28230(17) 0.0368(18) Uani 1 1 d .
C47 C 1.0015(4) 0.5606(4) 0.29830(18) 0.047(2) Uani 1 1 d .
H47A H 1.0305 0.5332 0.2787 0.070 Uiso 1 1 calc R
H47B H 0.9818 0.5226 0.3163 0.070 Uiso 1 1 calc R
H47C H 1.0387 0.5976 0.3102 0.070 Uiso 1 1 calc R
C48 C 0.8736(4) 0.5518(4) 0.26050(18) 0.0416(19) Uani 1 1 d .
H48A H 0.8292 0.5826 0.2497 0.062 Uiso 1 1 calc R
H48B H 0.8505 0.5117 0.2766 0.062 Uiso 1 1 calc R
H48C H 0.9050 0.5266 0.2409 0.062 Uiso 1 1 calc R
C49 C 0.8775(4) 0.6442(4) 0.31223(17) 0.0318(17) Uani 1 1 d .
C50 C 0.7695(4) 0.7310(4) 0.32931(17) 0.0365(17) Uani 1 1 d .
H50A H 0.7328 0.6883 0.3373 0.044 Uiso 1 1 calc R
H50B H 0.7352 0.7714 0.3175 0.044 Uiso 1 1 calc R
C51 C 0.8089(4) 0.7660(4) 0.36255(18) 0.0322(17) Uani 1 1 d .
C52 C 0.9270(4) 0.8386(4) 0.38669(16) 0.0333(17) Uani 1 1 d .
C53 C 1.0069(4) 0.8685(4) 0.36955(19) 0.0452(19) Uani 1 1 d .
H53A H 1.0376 0.8244 0.3593 0.068 Uiso 1 1 calc R
H53B H 1.0399 0.8944 0.3884 0.068 Uiso 1 1 calc R
H53C H 0.9941 0.9058 0.3500 0.068 Uiso 1 1 calc R
C54 C 0.8794(5) 0.9076(4) 0.40198(19) 0.051(2) Uani 1 1 d .
H54A H 0.8659 0.9438 0.3821 0.076 Uiso 1 1 calc R
H54B H 0.9129 0.9347 0.4203 0.076 Uiso 1 1 calc R
H54C H 0.8289 0.8889 0.4134 0.076 Uiso 1 1 calc R
C55 C 0.9490(4) 0.7818(4) 0.41720(18) 0.0321(17) Uani 1 1 d .
C56 C 0.9694(4) 0.6481(4) 0.43793(17) 0.0373(18) Uani 1 1 d .
C57 C 0.9526(5) 0.5667(4) 0.42220(18) 0.048(2) Uani 1 1 d .
H57A H 0.8956 0.5636 0.4140 0.073 Uiso 1 1 calc R
H57B H 0.9623 0.5272 0.4411 0.073 Uiso 1 1 calc R
H57C H 0.9891 0.5571 0.4014 0.073 Uiso 1 1 calc R
C58 C 1.0588(4) 0.6527(5) 0.4502(2) 0.054(2) Uani 1 1 d .
H58A H 1.0947 0.6442 0.4291 0.081 Uiso 1 1 calc R
H58B H 1.0692 0.6124 0.4687 0.081 Uiso 1 1 calc R
H58C H 1.0696 0.7043 0.4607 0.081 Uiso 1 1 calc R
C59 C 0.9112(4) 0.6588(4) 0.46988(19) 0.0396(18) Uani 1 1 d .
C60 C 0.7709(4) 0.6960(5) 0.49025(18) 0.048(2) Uani 1 1 d .
C61 C 0.6998(4) 0.7385(5) 0.47241(19) 0.058(2) Uani 1 1 d .
H61A H 0.7189 0.7885 0.4626 0.087 Uiso 1 1 calc R
H61B H 0.6570 0.7478 0.4906 0.087 Uiso 1 1 calc R
H61C H 0.6778 0.7065 0.4525 0.087 Uiso 1 1 calc R
C62 C 0.7430(6) 0.6166(5) 0.5053(2) 0.079(3) Uani 1 1 d .
H62A H 0.7191 0.5856 0.4854 0.118 Uiso 1 1 calc R
H62B H 0.7019 0.6247 0.5244 0.118 Uiso 1 1 calc R
H62C H 0.7901 0.5888 0.5155 0.118 Uiso 1 1 calc R
C63 C 0.8011(4) 0.7484(5) 0.5219(2) 0.045(2) Uani 1 1 d .
C64 C 0.8932(4) 0.8540(4) 0.54154(18) 0.0444(19) Uani 1 1 d .
C65 C 0.9694(5) 0.8933(4) 0.52530(19) 0.058(2) Uani 1 1 d .
H65A H 1.0089 0.8532 0.5179 0.088 Uiso 1 1 calc R
H65B H 0.9943 0.9275 0.5437 0.088 Uiso 1 1 calc R
H65C H 0.9536 0.9243 0.5039 0.088 Uiso 1 1 calc R
C66 C 0.8301(6) 0.9149(4) 0.55239(19) 0.063(2) Uani 1 1 d .
H66A H 0.8122 0.9435 0.5306 0.095 Uiso 1 1 calc R
H66B H 0.8545 0.9515 0.5699 0.095 Uiso 1 1 calc R
H66C H 0.7829 0.8891 0.5637 0.095 Uiso 1 1 calc R
C67 C 0.9239(4) 0.8078(4) 0.57526(17) 0.0349(17) Uani 1 1 d .
C68 C 0.9763(4) 0.6851(4) 0.60098(16) 0.0337(17) Uani 1 1 d .
C69 C 0.9826(4) 0.6025(4) 0.58614(18) 0.0435(19) Uani 1 1 d .
H69A H 0.9294 0.5864 0.5763 0.065 Uiso 1 1 calc R
H69B H 0.9987 0.5670 0.6059 0.065 Uiso 1 1 calc R
H69C H 1.0238 0.6009 0.5666 0.065 Uiso 1 1 calc R
C70 C 1.0586(4) 0.7127(5) 0.61570(18) 0.053(2) Uani 1 1 d .
H70A H 1.0750 0.6796 0.6363 0.080 Uiso 1 1 calc R
H70B H 1.0538 0.7670 0.6240 0.080 Uiso 1 1 calc R
H70C H 1.0998 0.7094 0.5963 0.080 Uiso 1 1 calc R
C71 C 0.9128(4) 0.6841(4) 0.63139(18) 0.0345(17) Uani 1 1 d .
C72 C 0.7676(4) 0.6987(4) 0.65015(16) 0.0369(18) Uani 1 1 d .
C73 C 0.6937(4) 0.7389(5) 0.63218(19) 0.054(2) Uani 1 1 d .
H73A H 0.7103 0.7900 0.6226 0.080 Uiso 1 1 calc R
H73B H 0.6503 0.7459 0.6504 0.080 Uiso 1 1 calc R
H73C H 0.6733 0.7064 0.6121 0.080 Uiso 1 1 calc R
C74 C 0.7465(5) 0.6163(4) 0.6616(2) 0.057(2) Uani 1 1 d .
H74A H 0.7323 0.5854 0.6400 0.085 Uiso 1 1 calc R
H74B H 0.6998 0.6175 0.6785 0.085 Uiso 1 1 calc R
H74C H 0.7937 0.5927 0.6739 0.085 Uiso 1 1 calc R
C75 C 0.7906(4) 0.7471(4) 0.6828(2) 0.0398(19) Uani 1 1 d .
C76 C 0.8487(4) 0.8725(4) 0.70380(17) 0.0346(17) Uani 1 1 d .
C77 C 0.9013(4) 0.9365(4) 0.68700(18) 0.0449(19) Uani 1 1 d .
H77A H 0.9516 0.9136 0.6771 0.067 Uiso 1 1 calc R
H77B H 0.9153 0.9750 0.7058 0.067 Uiso 1 1 calc R
H77C H 0.8709 0.9622 0.6673 0.067 Uiso 1 1 calc R
C78 C 0.7713(4) 0.9077(4) 0.72034(19) 0.0465(19) Uani 1 1 d .
H78A H 0.7394 0.9334 0.7011 0.070 Uiso 1 1 calc R
H78B H 0.7864 0.9462 0.7390 0.070 Uiso 1 1 calc R
H78C H 0.7385 0.8663 0.7316 0.070 Uiso 1 1 calc R
C79 C 0.9006(4) 0.8359(4) 0.73476(18) 0.0293(16) Uani 1 1 d .
C80 C 1.0122(4) 0.7451(4) 0.74995(18) 0.0330(16) Uani 1 1 d .
C81 C 1.0843(4) 0.7149(5) 0.72740(17) 0.044(2) Uani 1 1 d .
H81A H 1.0644 0.6780 0.7089 0.067 Uiso 1 1 calc R
H81B H 1.1234 0.6884 0.7436 0.067 Uiso 1 1 calc R
H81C H 1.1115 0.7588 0.7152 0.067 Uiso 1 1 calc R
C82 C 0.9720(4) 0.6788(4) 0.76976(18) 0.0458(19) Uani 1 1 d .
H82A H 0.9245 0.6985 0.7834 0.069 Uiso 1 1 calc R
H82B H 1.0110 0.6553 0.7868 0.069 Uiso 1 1 calc R
H82C H 0.9539 0.6395 0.7520 0.069 Uiso 1 1 calc R
C83 C 1.0446(3) 0.8075(4) 0.77624(18) 0.0294(16) Uani 1 1 d .
C84 C 1.1093(4) 0.9368(4) 0.7771(2) 0.0439(19) Uani 1 1 d .
C85 C 1.1363(4) 0.9857(4) 0.7451(2) 0.048(2) Uani 1 1 d .
H85A H 1.1753 0.9559 0.7302 0.071 Uiso 1 1 calc R
H85B H 1.1627 1.0335 0.7540 0.071 Uiso 1 1 calc R
H85C H 1.0886 0.9995 0.7301 0.071 Uiso 1 1 calc R
C86 C 1.1814(4) 0.9121(4) 0.7997(2) 0.053(2) Uani 1 1 d .
H86A H 1.1622 0.8846 0.8216 0.079 Uiso 1 1 calc R
H86B H 1.2128 0.9583 0.8070 0.079 Uiso 1 1 calc R
H86C H 1.2163 0.8772 0.7853 0.079 Uiso 1 1 calc R
C87 C 1.0436(4) 0.9759(4) 0.79949(19) 0.0446(19) Uani 1 1 d .
H87A H 0.9949 0.9840 0.7843 0.067 Uiso 1 1 calc R
H87B H 1.0636 1.0265 0.8083 0.067 Uiso 1 1 calc R
H87C H 1.0294 0.9428 0.8204 0.067 Uiso 1 1 calc R

loop_
_atom_site_aniso_label
_atom_site_aniso_U_11
_atom_site_aniso_U_22
_atom_site_aniso_U_33
_atom_site_aniso_U_23
_atom_site_aniso_U_13
_atom_site_aniso_U_12
O1 0.033(3) 0.055(3) 0.023(3) -0.001(2) -0.002(2) 0.005(2)
O2 0.027(2) 0.061(3) 0.016(3) -0.005(2) -0.002(2) 0.010(2)
O3 0.029(3) 0.061(3) 0.025(3) -0.003(2) 0.003(2) -0.001(2)
O4 0.025(2) 0.074(3) 0.022(3) 0.001(2) -0.007(2) 0.016(2)
O5 0.034(3) 0.042(3) 0.018(3) 0.001(2) 0.001(2) -0.001(2)
O6 0.038(3) 0.037(3) 0.019(3) -0.002(2) 0.005(2) 0.004(2)
O7 0.028(2) 0.051(3) 0.021(3) -0.003(2) 0.001(2) 0.002(2)
O8 0.031(2) 0.038(3) 0.019(3) 0.002(2) 0.001(2) -0.001(2)
O9 0.035(3) 0.049(3) 0.016(3) -0.006(2) 0.003(2) 0.000(2)
O10 0.031(3) 0.059(3) 0.026(3) 0.000(2) -0.006(2) 0.005(2)
O11 0.035(3) 0.055(3) 0.025(3) 0.010(2) -0.002(2) -0.004(2)
O12 0.030(3) 0.071(4) 0.035(3) 0.014(3) 0.005(2) 0.002(3)
O13 0.045(3) 0.049(3) 0.029(3) 0.000(2) -0.011(2) -0.003(2)
O14 0.074(4) 0.042(3) 0.032(3) 0.010(2) -0.017(3) -0.005(3)
O15 0.048(3) 0.085(4) 0.024(3) 0.004(3) -0.005(3) -0.002(3)
O16 0.043(3) 0.057(3) 0.028(3) 0.001(2) 0.005(2) -0.012(3)
O17 0.040(3) 0.044(3) 0.021(3) 0.005(2) -0.001(2) -0.002(2)
O18 0.033(3) 0.069(3) 0.040(3) 0.008(3) 0.014(2) -0.001(3)
O19 0.037(3) 0.053(3) 0.020(3) -0.007(2) 0.007(2) 0.008(2)
O20 0.036(3) 0.051(3) 0.019(3) 0.007(2) 0.001(2) 0.003(2)
O21 0.040(3) 0.043(3) 0.025(2) 0.012(2) 0.003(2) -0.007(2)
N1 0.027(3) 0.045(4) 0.020(3) 0.002(3) -0.002(3) 0.000(3)
N2 0.024(3) 0.082(5) 0.020(3) 0.007(3) -0.001(3) 0.007(3)
N3 0.025(4) 0.047(4) 0.027(3) 0.004(3) -0.007(3) 0.010(3)
N4 0.026(3) 0.022(4) 0.025(3) 0.005(3) -0.004(3) 0.005(2)
N5 0.022(3) 0.040(4) 0.024(3) 0.000(3) 0.010(3) 0.017(3)
N6 0.016(3) 0.036(3) 0.033(3) -0.003(3) -0.009(3) -0.001(3)
N7 0.024(3) 0.028(3) 0.013(3) -0.005(3) 0.000(2) 0.005(2)
N8 0.017(3) 0.047(4) 0.025(3) 0.006(3) 0.001(3) 0.005(3)
N9 0.032(3) 0.042(4) 0.021(3) -0.006(3) -0.012(3) -0.006(3)
N10 0.025(3) 0.041(4) 0.039(3) 0.015(3) -0.004(3) 0.010(3)
N11 0.027(3) 0.046(3) 0.013(3) 0.004(3) 0.003(2) 0.004(3)
N12 0.040(3) 0.035(4) 0.024(3) 0.010(3) -0.001(3) 0.006(3)
N13 0.043(4) 0.047(4) 0.034(4) 0.010(3) -0.004(3) 0.000(3)
N14 0.040(4) 0.050(4) 0.037(4) 0.000(3) -0.008(3) -0.007(3)
N15 0.045(3) 0.028(4) 0.023(3) 0.003(3) 0.008(3) -0.008(3)
N16 0.028(3) 0.056(4) 0.026(3) -0.006(3) 0.004(3) -0.008(3)
N17 0.024(3) 0.056(4) 0.016(3) -0.002(3) 0.006(3) -0.008(3)
N18 0.023(3) 0.050(4) 0.025(3) 0.000(3) 0.004(3) 0.004(3)
C1 0.045(5) 0.048(5) 0.021(4) 0.006(4) -0.001(3) 0.001(4)
C2 0.038(5) 0.060(5) 0.039(4) -0.022(4) 0.002(4) 0.010(4)
C3 0.060(6) 0.069(6) 0.041(5) -0.025(4) -0.015(4) 0.048(5)
C4 0.099(8) 0.042(6) 0.071(6) -0.022(5) -0.046(6) 0.030(6)
C5 0.087(7) 0.056(6) 0.047(5) -0.002(4) -0.041(5) 0.005(5)
C6 0.042(5) 0.056(5) 0.041(5) -0.006(4) -0.017(4) 0.005(4)
C7 0.042(4) 0.052(5) 0.022(4) -0.007(4) 0.001(3) -0.003(4)
C8 0.020(4) 0.051(5) 0.016(4) -0.018(4) -0.008(3) 0.014(3)
C9 0.008(3) 0.033(4) 0.030(4) 0.007(3) -0.003(3) 0.000(3)
C10 0.040(4) 0.038(4) 0.018(3) -0.005(3) -0.002(3) 0.003(3)
C11 0.026(4) 0.036(4) 0.020(3) -0.004(3) 0.002(3) 0.002(3)
C12 0.034(4) 0.036(4) 0.031(4) 0.008(3) 0.001(3) -0.002(4)
C13 0.037(4) 0.051(5) 0.040(4) 0.001(4) 0.003(4) 0.003(4)
C14 0.036(5) 0.044(5) 0.041(4) 0.003(4) 0.003(4) -0.004(4)
C15 0.051(5) 0.036(4) 0.043(5) 0.009(4) 0.014(4) 0.003(4)
C16 0.030(4) 0.041(4) 0.043(4) 0.003(4) 0.006(4) -0.017(4)
C17 0.005(3) 0.057(5) 0.045(5) 0.000(4) 0.003(3) 0.003(3)
C18 0.023(4) 0.081(6) 0.027(4) 0.006(4) -0.007(3) 0.002(4)
C19 0.023(4) 0.125(8) 0.036(4) 0.023(5) -0.003(3) 0.001(5)
C20 0.027(4) 0.121(8) 0.038(4) 0.001(5) 0.008(3) 0.035(5)
C21 0.029(4) 0.056(5) 0.029(4) 0.009(4) 0.001(4) 0.020(4)
C22 0.030(4) 0.041(4) 0.032(4) -0.001(3) -0.009(3) 0.011(3)
C23 0.041(4) 0.045(5) 0.030(4) -0.005(3) -0.003(3) 0.003(4)
C24 0.057(5) 0.056(5) 0.036(4) -0.005(4) -0.006(4) 0.010(4)
C25 0.015(3) 0.041(5) 0.024(4) -0.002(3) -0.004(3) 0.007(3)
C26 0.026(4) 0.028(4) 0.024(4) -0.007(3) 0.001(3) 0.009(3)
C27 0.053(5) 0.041(4) 0.027(4) -0.003(3) -0.003(3) 0.016(4)
C28 0.039(4) 0.052(5) 0.029(4) -0.006(4) -0.003(3) 0.009(4)
C29 0.040(5) 0.031(4) 0.019(4) -0.001(3) 0.004(3) -0.008(3)
C30 0.024(3) 0.035(4) 0.024(4) 0.009(3) 0.000(3) 0.006(3)
C31 0.020(3) 0.058(5) 0.024(4) -0.001(3) -0.003(3) 0.007(3)
C32 0.030(4) 0.049(5) 0.042(4) 0.004(4) -0.009(3) -0.007(4)
C33 0.039(4) 0.038(4) 0.017(4) -0.010(3) 0.000(3) 0.010(4)
C34 0.030(4) 0.026(4) 0.028(4) 0.008(3) 0.002(3) -0.006(3)
C35 0.054(5) 0.038(4) 0.031(4) 0.012(3) 0.011(4) 0.016(4)
C36 0.045(4) 0.030(4) 0.032(4) -0.002(3) -0.004(3) -0.013(3)
C37 0.018(3) 0.041(5) 0.018(4) -0.006(3) -0.003(3) 0.008(3)
C38 0.027(4) 0.052(5) 0.014(3) -0.001(3) 0.003(3) -0.003(3)
C39 0.041(4) 0.053(5) 0.019(4) -0.004(3) -0.001(3) 0.005(4)
C40 0.041(4) 0.046(4) 0.024(4) -0.009(3) -0.001(3) 0.005(3)
C41 0.035(4) 0.030(4) 0.018(4) 0.005(3) -0.004(3) -0.004(3)
C42 0.022(3) 0.031(4) 0.031(4) 0.010(3) -0.013(3) 0.001(3)
C43 0.029(4) 0.056(5) 0.023(4) 0.008(3) -0.007(3) 0.004(4)
C44 0.048(4) 0.048(5) 0.038(4) 0.013(4) -0.017(4) -0.012(4)
C45 0.018(3) 0.050(5) 0.017(4) 0.003(3) -0.001(3) 0.013(3)
C46 0.053(5) 0.033(4) 0.025(4) 0.015(3) 0.002(4) -0.002(4)
C47 0.060(5) 0.048(5) 0.033(4) 0.015(4) 0.005(4) 0.013(4)
C48 0.055(5) 0.038(4) 0.032(4) 0.003(3) -0.001(4) -0.019(4)
C49 0.023(4) 0.052(5) 0.021(4) 0.015(4) -0.002(3) -0.019(4)
C50 0.032(4) 0.049(4) 0.029(4) 0.004(3) 0.005(3) 0.004(4)
C51 0.025(4) 0.048(5) 0.024(4) 0.006(3) 0.006(3) -0.006(3)
C52 0.040(4) 0.036(4) 0.025(4) 0.002(3) 0.003(3) 0.016(3)
C53 0.043(5) 0.046(5) 0.047(5) 0.004(4) 0.003(4) 0.000(4)
C54 0.057(5) 0.050(5) 0.045(5) 0.003(4) -0.001(4) 0.015(4)
C55 0.023(4) 0.040(5) 0.033(4) -0.001(4) 0.001(3) 0.010(3)
C56 0.039(4) 0.044(5) 0.029(4) -0.003(4) 0.001(3) 0.002(4)
C57 0.073(6) 0.046(5) 0.026(4) -0.005(3) -0.012(4) 0.018(4)
C58 0.045(5) 0.059(5) 0.057(5) 0.009(4) -0.020(4) 0.019(4)
C59 0.045(5) 0.033(4) 0.040(5) 0.016(4) -0.016(4) 0.005(4)
C60 0.044(4) 0.071(6) 0.030(4) -0.010(4) -0.007(4) -0.015(4)
C61 0.035(4) 0.105(7) 0.035(4) -0.010(5) 0.009(4) -0.005(5)
C62 0.094(7) 0.083(7) 0.059(6) 0.007(5) 0.000(5) -0.045(6)
C63 0.041(5) 0.060(6) 0.035(5) 0.002(4) -0.011(4) 0.009(4)
C64 0.050(5) 0.054(5) 0.029(4) -0.006(4) -0.009(4) -0.001(4)
C65 0.091(6) 0.046(5) 0.038(5) 0.014(4) -0.020(4) -0.038(5)
C66 0.106(7) 0.052(5) 0.032(4) -0.013(4) -0.013(5) 0.020(5)
C67 0.034(4) 0.053(5) 0.018(4) -0.004(4) 0.002(3) -0.012(4)
C68 0.037(4) 0.049(5) 0.015(3) 0.008(3) 0.008(3) 0.004(4)
C69 0.053(5) 0.048(5) 0.030(4) 0.012(4) 0.008(4) 0.020(4)
C70 0.024(4) 0.100(7) 0.035(4) 0.008(4) -0.005(3) -0.006(4)
C71 0.033(4) 0.044(4) 0.027(4) -0.001(3) -0.005(3) -0.003(3)
C72 0.042(4) 0.055(5) 0.014(3) -0.005(3) 0.002(3) -0.008(4)
C73 0.034(4) 0.083(6) 0.044(5) -0.004(4) 0.003(4) -0.004(4)
C74 0.062(5) 0.063(6) 0.046(5) 0.002(4) 0.021(4) -0.023(4)
C75 0.014(4) 0.056(5) 0.049(5) 0.007(4) 0.004(4) 0.000(4)
C76 0.037(4) 0.040(4) 0.027(4) 0.005(3) 0.011(3) 0.009(3)
C77 0.057(5) 0.049(5) 0.028(4) 0.007(4) -0.011(4) 0.008(4)
C78 0.047(5) 0.046(5) 0.046(5) 0.000(4) 0.011(4) 0.018(4)
C79 0.014(3) 0.043(4) 0.031(4) -0.001(3) 0.007(3) 0.001(3)
C80 0.029(4) 0.033(4) 0.037(4) -0.001(3) -0.003(3) -0.009(3)
C81 0.029(4) 0.082(6) 0.023(4) -0.013(4) -0.002(3) 0.016(4)
C82 0.045(4) 0.048(5) 0.045(4) 0.005(4) -0.003(4) -0.001(4)
C83 0.015(3) 0.043(4) 0.030(4) 0.017(4) 0.010(3) 0.007(3)
C84 0.037(4) 0.037(4) 0.058(5) 0.005(4) 0.003(4) -0.001(4)
C85 0.040(4) 0.045(5) 0.057(5) 0.019(4) 0.004(4) -0.003(4)
C86 0.043(5) 0.052(5) 0.064(5) 0.003(4) -0.003(4) 0.002(4)
C87 0.040(4) 0.038(4) 0.055(5) -0.008(4) -0.001(4) -0.007(4)

loop_
_atom_type_symbol
_atom_type_description
_atom_type_scat_dispersion_real
_atom_type_scat_dispersion_imag
_atom_type_scat_source
C C 0.0033 0.0016 'International Tables Vol C Tables 4.2.6.8 and 6.1.1.4'
H H 0.0000 0.0000 'International Tables Vol C Tables 4.2.6.8 and 6.1.1.4'
N N 0.0061 0.0033 'International Tables Vol C Tables 4.2.6.8 and 6.1.1.4'
O O 0.0106 0.0060 'International Tables Vol C Tables 4.2.6.8 and 6.1.1.4'

loop_
_geom_angle_atom_site_label_1
_geom_angle_atom_site_label_2
_geom_angle_atom_site_label_3
_geom_angle
C8 O1 C7 116.8(5)
C83 O21 C84 122.7(5)
C8 N1 C9 120.4(5)
C8 N1 H1N 121(4)
C9 N1 H1N 118(4)
C17 N2 C18 122.9(6)
C17 N2 H2N 114(5)
C18 N2 H2N 117(5)
C21 N3 C22 122.4(5)
C21 N3 H3N 119(5)
C22 N3 H3N 117(5)
C25 N4 C26 124.0(5)
C25 N4 H4N 131(4)
C26 N4 H4N 105(4)
C29 N5 C30 122.8(5)
C29 N5 H5N 123(4)
C30 N5 H5N 113(4)
C33 N6 C34 124.6(5)
C33 N6 H6N 122(5)
C34 N6 H6N 112(4)
C37 N7 C38 122.9(5)
C37 N7 H7N 121(4)
C38 N7 H7N 115(4)
C41 N8 C42 122.6(5)
C41 N8 H8N 119(4)
C42 N8 H8N 119(4)
C45 N9 C46 122.1(5)
C45 N9 H9N 125(5)
C46 N9 H9N 112(5)
C49 N10 C50 118.5(5)
C49 N10 H10N 127(4)
C50 N10 H10N 108(4)
C51 N11 C52 123.8(5)
C51 N11 H11N 115(3)
C52 N11 H11N 122(3)
C55 N12 C56 122.4(6)
C55 N12 H12N 115(4)
C56 N12 H12N 123(4)
C59 N13 C60 124.9(6)
C59 N13 H13N 122(5)
C60 N13 H13N 110(5)
C63 N14 C64 121.7(6)
C63 N14 H14N 125(5)
C64 N14 H14N 113(5)
C67 N15 C68 122.8(6)
C67 N15 H15N 129(4)
C68 N15 H15N 107(4)
C71 N16 C72 123.1(5)
C71 N16 H16N 114(3)
C72 N16 H16N 123(3)
C75 N17 C76 124.0(5)
C75 N17 H17N 121(4)
C76 N17 H17N 115(4)
C79 N18 C80 122.8(5)
C79 N18 H18N 130(4)
C80 N18 H18N 106(4)
C2 C1 C6 120.3(7)
C2 C1 C7 121.5(7)
C6 C1 C7 118.1(6)
C1 C2 C3 119.2(8)
C1 C2 H2 120.4
C3 C2 H2 120.4
C4 C3 C2 119.5(8)
C4 C3 H3 120.2
C2 C3 H3 120.2
C5 C4 C3 119.3(8)
C5 C4 H4 120.3
C3 C4 H4 120.3
C6 C5 C4 121.2(9)
C6 C5 H5 119.4
C4 C5 H5 119.4
C5 C6 C1 120.5(7)
C5 C6 H6 119.8
C1 C6 H6 119.8
O1 C7 C1 116.1(6)
O1 C7 H7A 108.2
C1 C7 H7A 108.2
O1 C7 H7B 108.3
C1 C7 H7B 108.3
H7A C7 H7B 107.4
O2 C8 O1 123.5(7)
O2 C8 N1 125.4(6)
O1 C8 N1 111.0(6)
N1 C9 C10 113.3(5)
N1 C9 C17 111.8(5)
C10 C9 C17 111.7(5)
N1 C9 H9 106.5
C10 C9 H9 106.5
C17 C9 H9 106.5
C11 C10 C9 112.0(5)
C11 C10 H10A 109.2
C9 C10 H10A 109.2
C11 C10 H10B 109.2
C9 C10 H10B 109.2
H10A C10 H10B 107.9
C12 C11 C16 119.4(6)
C12 C11 C10 120.7(6)
C16 C11 C10 119.9(6)
C11 C12 C13 118.5(6)
C11 C12 H12 120.7
C13 C12 H12 120.7
C14 C13 C12 121.6(7)
C14 C13 H13 119.2
C12 C13 H13 119.2
C13 C14 C15 120.6(7)
C13 C14 H14 119.7
C15 C14 H14 119.7
C14 C15 C16 118.9(7)
C14 C15 H15 120.5
C16 C15 H15 120.5
C11 C16 C15 121.0(6)
C11 C16 H16 119.5
C15 C16 H16 119.5
O3 C17 N2 122.4(6)
O3 C17 C9 122.1(6)
N2 C17 C9 115.5(6)
N2 C18 C20 108.0(5)
N2 C18 C19 110.0(6)
C20 C18 C19 111.1(6)
N2 C18 C21 110.3(5)
C20 C18 C21 107.5(6)
C19 C18 C21 109.8(6)
C18 C19 H19A 109.5
C18 C19 H19B 109.5
H19A C19 H19B 109.5
C18 C19 H19C 109.5
H19A C19 H19C 109.5
H19B C19 H19C 109.5
C18 C20 H20A 109.5
C18 C20 H20B 109.5
H20A C20 H20B 109.5
C18 C20 H20C 109.5
H20A C20 H20C 109.5
H20B C20 H20C 109.5
O4 C21 N3 122.9(6)
O4 C21 C18 120.5(6)
N3 C21 C18 116.6(6)
N3 C22 C24 110.8(5)
N3 C22 C23 108.3(5)
C24 C22 C23 109.4(6)
N3 C22 C25 111.3(5)
C24 C22 C25 110.6(5)
C23 C22 C25 106.3(5)
C22 C23 H23A 109.5
C22 C23 H23B 109.5
H23A C23 H23B 109.5
C22 C23 H23C 109.5
H23A C23 H23C 109.5
H23B C23 H23C 109.5
C22 C24 H24A 109.5
C22 C24 H24B 109.5
H24A C24 H24B 109.5
C22 C24 H24C 109.5
H24A C24 H24C 109.5
H24B C24 H24C 109.5
O5 C25 N4 121.4(6)
O5 C25 C22 119.5(6)
N4 C25 C22 119.1(6)
N4 C26 C27 109.6(5)
N4 C26 C29 110.9(5)
C27 C26 C29 107.3(5)
N4 C26 C28 109.9(5)
C27 C26 C28 109.7(5)
C29 C26 C28 109.3(5)
C26 C27 H27A 109.5
C26 C27 H27B 109.5
H27A C27 H27B 109.5
C26 C27 H27C 109.5
H27A C27 H27C 109.5
H27B C27 H27C 109.5
C26 C28 H28A 109.5
C26 C28 H28B 109.5
H28A C28 H28B 109.5
C26 C28 H28C 109.5
H28A C28 H28C 109.5
H28B C28 H28C 109.5
O6 C29 N5 122.9(6)
O6 C29 C26 120.0(6)
N5 C29 C26 117.1(5)
N5 C30 C32 110.1(5)
N5 C30 C31 107.0(5)
C32 C30 C31 110.4(5)
N5 C30 C33 110.7(5)
C32 C30 C33 111.1(5)
C31 C30 C33 107.3(5)
C30 C31 H31A 109.5
C30 C31 H31B 109.5
H31A C31 H31B 109.5
C30 C31 H31C 109.5
H31A C31 H31C 109.5
H31B C31 H31C 109.5
C30 C32 H32A 109.5
C30 C32 H32B 109.5
H32A C32 H32B 109.5
C30 C32 H32C 109.5
H32A C32 H32C 109.5
H32B C32 H32C 109.5
O7 C33 N6 121.8(6)
O7 C33 C30 119.6(6)
N6 C33 C30 118.5(5)
N6 C34 C37 110.7(5)
N6 C34 C35 109.5(5)
C37 C34 C35 110.7(5)
N6 C34 C36 108.0(5)
C37 C34 C36 107.7(5)
C35 C34 C36 110.1(5)
C34 C35 H35A 109.5
C34 C35 H35B 109.5
H35A C35 H35B 109.5
C34 C35 H35C 109.5
H35A C35 H35C 109.5
H35B C35 H35C 109.5
C34 C36 H36A 109.5
C34 C36 H36B 109.5
H36A C36 H36B 109.5
C34 C36 H36C 109.5
H36A C36 H36C 109.5
H36B C36 H36C 109.5
O8 C37 N7 121.2(5)
O8 C37 C34 121.1(6)
N7 C37 C34 117.6(5)
N7 C38 C40 110.6(5)
N7 C38 C39 107.8(5)
C40 C38 C39 110.4(5)
N7 C38 C41 110.2(5)
C40 C38 C41 109.9(5)
C39 C38 C41 107.8(5)
C38 C39 H39A 109.5
C38 C39 H39B 109.5
H39A C39 H39B 109.5
C38 C39 H39C 109.5
H39A C39 H39C 109.5
H39B C39 H39C 109.5
C38 C40 H40A 109.5
C38 C40 H40B 109.5
H40A C40 H40B 109.5
C38 C40 H40C 109.5
H40A C40 H40C 109.5
H40B C40 H40C 109.5
O9 C41 N8 122.7(6)
O9 C41 C38 119.7(6)
N8 C41 C38 117.4(5)
N8 C42 C44 110.4(5)
N8 C42 C45 110.1(5)
C44 C42 C45 111.5(5)
N8 C42 C43 107.6(5)
C44 C42 C43 109.4(5)
C45 C42 C43 107.7(5)
C42 C43 H43A 109.5
C42 C43 H43B 109.5
H43A C43 H43B 109.5
C42 C43 H43C 109.5
H43A C43 H43C 109.5
H43B C43 H43C 109.5
C42 C44 H44A 109.5
C42 C44 H44B 109.5
H44A C44 H44B 109.5
C42 C44 H44C 109.5
H44A C44 H44C 109.5
H44B C44 H44C 109.5
O10 C45 N9 122.8(6)
O10 C45 C42 119.4(6)
N9 C45 C42 117.8(5)
N9 C46 C48 106.5(5)
N9 C46 C47 109.9(6)
C48 C46 C47 111.9(6)
N9 C46 C49 108.4(5)
C48 C46 C49 108.1(5)
C47 C46 C49 111.8(5)
C46 C47 H47A 109.5
C46 C47 H47B 109.5
H47A C47 H47B 109.5
C46 C47 H47C 109.5
H47A C47 H47C 109.5
H47B C47 H47C 109.5
C46 C48 H48A 109.5
C46 C48 H48B 109.5
H48A C48 H48B 109.5
C46 C48 H48C 109.5
H48A C48 H48C 109.5
H48B C48 H48C 109.5
O11 C49 N10 122.3(6)
O11 C49 C46 119.2(6)
N10 C49 C46 118.0(5)
N10 C50 C51 115.2(5)
N10 C50 H50A 108.5
C51 C50 H50A 108.5
N10 C50 H50B 108.5
C51 C50 H50B 108.5
H50A C50 H50B 107.5
O12 C51 N11 122.5(6)
O12 C51 C50 120.7(6)
N11 C51 C50 116.8(6)
N11 C52 C55 112.1(5)
N11 C52 C54 110.5(5)
C55 C52 C54 110.4(5)
N11 C52 C53 106.7(5)
C55 C52 C53 108.1(5)
C54 C52 C53 108.9(6)
C52 C53 H53A 109.5
C52 C53 H53B 109.5
H53A C53 H53B 109.5
C52 C53 H53C 109.5
H53A C53 H53C 109.5
H53B C53 H53C 109.5
C52 C54 H54A 109.5
C52 C54 H54B 109.5
H54A C54 H54B 109.5
C52 C54 H54C 109.5
H54A C54 H54C 109.5
H54B C54 H54C 109.5
O13 C55 N12 121.7(6)
O13 C55 C52 119.1(6)
N12 C55 C52 119.2(6)
N12 C56 C59 109.6(5)
N12 C56 C58 111.0(6)
C59 C56 C58 111.5(6)
N12 C56 C57 108.8(5)
C59 C56 C57 106.6(6)
C58 C56 C57 109.1(6)
C56 C57 H57A 109.5
C56 C57 H57B 109.5
H57A C57 H57B 109.5
C56 C57 H57C 109.5
H57A C57 H57C 109.5
H57B C57 H57C 109.5
C56 C58 H58A 109.5
C56 C58 H58B 109.5
H58A C58 H58B 109.5
C56 C58 H58C 109.5
H58A C58 H58C 109.5
H58B C58 H58C 109.5
O14 C59 N13 121.0(7)
O14 C59 C56 121.0(6)
N13 C59 C56 117.9(6)
N13 C60 C61 108.7(5)
N13 C60 C62 109.9(7)
C61 C60 C62 110.5(6)
N13 C60 C63 111.0(6)
C61 C60 C63 106.7(6)
C62 C60 C63 110.0(6)
C60 C61 H61A 109.5
C60 C61 H61B 109.5
H61A C61 H61B 109.5
C60 C61 H61C 109.5
H61A C61 H61C 109.5
H61B C61 H61C 109.5
C60 C62 H62A 109.5
C60 C62 H62B 109.5
H62A C62 H62B 109.5
C60 C62 H62C 109.5
H62A C62 H62C 109.5
H62B C62 H62C 109.5
O15 C63 N14 122.5(7)
O15 C63 C60 120.5(7)
N14 C63 C60 116.9(6)
N14 C64 C66 111.0(6)
N14 C64 C65 107.6(6)
C66 C64 C65 110.5(7)
N14 C64 C67 110.7(6)
C66 C64 C67 111.3(6)
C65 C64 C67 105.6(5)
C64 C65 H65A 109.5
C64 C65 H65B 109.5
H65A C65 H65B 109.5
C64 C65 H65C 109.5
H65A C65 H65C 109.5
H65B C65 H65C 109.5
C64 C66 H66A 109.5
C64 C66 H66B 109.5
H66A C66 H66B 109.5
C64 C66 H66C 109.5
H66A C66 H66C 109.5
H66B C66 H66C 109.5
O16 C67 N15 123.4(6)
O16 C67 C64 118.0(7)
N15 C67 C64 118.5(6)
N15 C68 C69 107.0(5)
N15 C68 C70 110.6(6)
C69 C68 C70 110.8(6)
N15 C68 C71 110.7(5)
C69 C68 C71 107.3(5)
C70 C68 C71 110.4(5)
C68 C69 H69A 109.5
C68 C69 H69B 109.5
H69A C69 H69B 109.5
C68 C69 H69C 109.5
H69A C69 H69C 109.5
H69B C69 H69C 109.5
C68 C70 H70A 109.5
C68 C70 H70B 109.5
H70A C70 H70B 109.5
C68 C70 H70C 109.5
H70A C70 H70C 109.5
H70B C70 H70C 109.5
O17 C71 N16 122.0(6)
O17 C71 C68 119.4(6)
N16 C71 C68 118.6(6)
N16 C72 C75 111.2(5)
N16 C72 C74 110.1(6)
C75 C72 C74 110.6(6)
N16 C72 C73 107.2(5)
C75 C72 C73 106.8(6)
C74 C72 C73 110.9(6)
C72 C73 H73A 109.5
C72 C73 H73B 109.5
H73A C73 H73B 109.5
C72 C73 H73C 109.5
H73A C73 H73C 109.5
H73B C73 H73C 109.5
C72 C74 H74A 109.5
C72 C74 H74B 109.5
H74A C74 H74B 109.5
C72 C74 H74C 109.5
H74A C74 H74C 109.5
H74B C74 H74C 109.5
O18 C75 N17 120.6(7)
O18 C75 C72 122.3(6)
N17 C75 C72 116.8(6)
N17 C76 C78 112.0(6)
N17 C76 C77 109.1(5)
C78 C76 C77 110.0(6)
N17 C76 C79 110.5(5)
C78 C76 C79 109.0(5)
C77 C76 C79 106.0(5)
C76 C77 H77A 109.5
C76 C77 H77B 109.5
H77A C77 H77B 109.5
C76 C77 H77C 109.5
H77A C77 H77C 109.5
H77B C77 H77C 109.5
C76 C78 H78A 109.5
C76 C78 H78B 109.5
H78A C78 H78B 109.5
C76 C78 H78C 109.5
H78A C78 H78C 109.5
H78B C78 H78C 109.5
O19 C79 N18 122.6(6)
O19 C79 C76 121.3(6)
N18 C79 C76 115.7(6)
N18 C80 C82 111.4(5)
N18 C80 C81 107.1(5)
C82 C80 C81 110.1(6)
N18 C80 C83 108.0(5)
C82 C80 C83 112.2(5)
C81 C80 C83 107.9(5)
C80 C81 H81A 109.5
C80 C81 H81B 109.5
H81A C81 H81B 109.5
C80 C81 H81C 109.5
H81A C81 H81C 109.5
H81B C81 H81C 109.5
C80 C82 H82A 109.5
C80 C82 H82B 109.5
H82A C82 H82B 109.5
C80 C82 H82C 109.5
H82A C82 H82C 109.5
H82B C82 H82C 109.5
O20 C83 O21 126.9(6)
O20 C83 C80 121.5(6)
O21 C83 C80 111.2(5)
O21 C84 C86 108.8(5)
O21 C84 C87 109.8(5)
C86 C84 C87 112.8(6)
O21 C84 C85 101.5(5)
C86 C84 C85 110.8(6)
C87 C84 C85 112.6(6)
C84 C85 H85A 109.5
C84 C85 H85B 109.5
H85A C85 H85B 109.5
C84 C85 H85C 109.5
H85A C85 H85C 109.5
H85B C85 H85C 109.5
C84 C86 H86A 109.5
C84 C86 H86B 109.5
H86A C86 H86B 109.5
C84 C86 H86C 109.5
H86A C86 H86C 109.5
H86B C86 H86C 109.5
C84 C87 H87A 109.5
C84 C87 H87B 109.5
H87A C87 H87B 109.5
C84 C87 H87C 109.5
H87A C87 H87C 109.5
H87B C87 H87C 109.5

loop_
_geom_bond_atom_site_label_1
_geom_bond_atom_site_label_2
_geom_bond_distance
O1 C8 1.349(7)
O1 C7 1.426(8)
O2 C8 1.214(7)
O3 C17 1.238(8)
O4 C21 1.223(7)
O5 C25 1.242(7)
O6 C29 1.238(7)
O7 C33 1.237(7)
O8 C37 1.234(7)
O9 C41 1.229(7)
O10 C45 1.246(7)
O11 C49 1.241(7)
O12 C51 1.229(7)
O13 C55 1.241(7)
O14 C59 1.239(7)
O15 C63 1.224(8)
O16 C67 1.246(7)
O17 C71 1.241(7)
O18 C75 1.228(8)
O19 C79 1.227(7)
O20 C83 1.224(7)
O21 C83 1.304(7)
O21 C84 1.490(8)
N1 C8 1.356(8)
N1 C9 1.437(8)
N1 H1N 0.91(6)
N2 C17 1.343(9)
N2 C18 1.471(8)
N2 H2N 0.83(7)
N3 C21 1.344(9)
N3 C22 1.462(8)
N3 H3N 0.81(6)
N4 C25 1.328(8)
N4 C26 1.447(8)
N4 H4N 0.84(6)
N5 C29 1.343(8)
N5 C30 1.476(8)
N5 H5N 0.86(6)
N6 C33 1.344(8)
N6 C34 1.463(8)
N6 H6N 0.82(6)
N7 C37 1.352(8)
N7 C38 1.466(8)
N7 H7N 0.90(6)
N8 C41 1.328(8)
N8 C42 1.466(7)
N8 H8N 0.89(6)
N9 C45 1.332(8)
N9 C46 1.470(8)
N9 H9N 0.81(6)
N10 C49 1.328(8)
N10 C50 1.453(8)
N10 H10N 0.99(6)
N11 C51 1.338(8)
N11 C52 1.448(8)
N11 H11N 1.02(6)
N12 C55 1.324(8)
N12 C56 1.453(8)
N12 H12N 0.91(6)
N13 C59 1.334(9)
N13 C60 1.474(9)
N13 H13N 0.83(7)
N14 C63 1.358(9)
N14 C64 1.458(9)
N14 H14N 0.87(2)
N15 C67 1.321(9)
N15 C68 1.474(8)
N15 H15N 0.92(6)
N16 C71 1.342(8)
N16 C72 1.479(8)
N16 H16N 1.07(6)
N17 C75 1.349(8)
N17 C76 1.447(8)
N17 H17N 0.88(6)
N18 C79 1.326(8)
N18 C80 1.474(8)
N18 H18N 0.87(6)
C1 C2 1.368(10)
C1 C6 1.374(10)
C1 C7 1.514(9)
C2 C3 1.417(10)
C2 H2 0.9500
C3 C4 1.384(12)
C3 H3 0.9500
C4 C5 1.372(12)
C4 H4 0.9500
C5 C6 1.358(10)
C5 H5 0.9500
C6 H6 0.9500
C7 H7A 0.9900
C7 H7B 0.9900
C9 C10 1.522(8)
C9 C17 1.523(9)
C9 H9 1.0000
C10 C11 1.504(8)
C10 H10A 0.9900
C10 H10B 0.9900
C11 C12 1.367(9)
C11 C16 1.374(8)
C12 C13 1.399(9)
C12 H12 0.9500
C13 C14 1.330(9)
C13 H13 0.9500
C14 C15 1.364(10)
C14 H14 0.9500
C15 C16 1.383(9)
C15 H15 0.9500
C16 H16 0.9500
C18 C20 1.526(10)
C18 C19 1.534(10)
C18 C21 1.544(9)
C19 H19A 0.9800
C19 H19B 0.9800
C19 H19C 0.9800
C20 H20A 0.9800
C20 H20B 0.9800
C20 H20C 0.9800
C22 C24 1.508(9)
C22 C23 1.525(9)
C22 C25 1.530(9)
C23 H23A 0.9800
C23 H23B 0.9800
C23 H23C 0.9800
C24 H24A 0.9800
C24 H24B 0.9800
C24 H24C 0.9800
C26 C27 1.516(9)
C26 C29 1.542(8)
C26 C28 1.564(8)
C27 H27A 0.9800
C27 H27B 0.9800
C27 H27C 0.9800
C28 H28A 0.9800
C28 H28B 0.9800
C28 H28C 0.9800
C30 C32 1.511(9)
C30 C31 1.521(8)
C30 C33 1.531(9)
C31 H31A 0.9800
C31 H31B 0.9800
C31 H31C 0.9800
C32 H32A 0.9800
C32 H32B 0.9800
C32 H32C 0.9800
C34 C37 1.510(8)
C34 C35 1.513(8)
C34 C36 1.516(8)
C35 H35A 0.9800
C35 H35B 0.9800
C35 H35C 0.9800
C36 H36A 0.9800
C36 H36B 0.9800
C36 H36C 0.9800
C38 C40 1.520(8)
C38 C39 1.525(9)
C38 C41 1.542(8)
C39 H39A 0.9800
C39 H39B 0.9800
C39 H39C 0.9800
C40 H40A 0.9800
C40 H40B 0.9800
C40 H40C 0.9800
C42 C44 1.504(9)
C42 C45 1.533(8)
C42 C43 1.537(8)
C43 H43A 0.9800
C43 H43B 0.9800
C43 H43C 0.9800
C44 H44A 0.9800
C44 H44B 0.9800
C44 H44C 0.9800
C46 C48 1.509(9)
C46 C47 1.520(9)
C46 C49 1.538(9)
C47 H47A 0.9800
C47 H47B 0.9800
C47 H47C 0.9800
C48 H48A 0.9800
C48 H48B 0.9800
C48 H48C 0.9800
C50 C51 1.500(9)
C50 H50A 0.9900
C50 H50B 0.9900
C52 C55 1.522(9)
C52 C54 1.521(9)
C52 C53 1.536(9)
C53 H53A 0.9800
C53 H53B 0.9800
C53 H53C 0.9800
C54 H54A 0.9800
C54 H54B 0.9800
C54 H54C 0.9800
C56 C59 1.517(9)
C56 C58 1.529(9)
C56 C57 1.533(9)
C57 H57A 0.9800
C57 H57B 0.9800
C57 H57C 0.9800
C58 H58A 0.9800
C58 H58B 0.9800
C58 H58C 0.9800
C60 C61 1.518(10)
C60 C62 1.535(11)
C60 C63 1.545(10)
C61 H61A 0.9800
C61 H61B 0.9800
C61 H61C 0.9800
C62 H62A 0.9800
C62 H62B 0.9800
C62 H62C 0.9800
C64 C66 1.520(10)
C64 C65 1.534(10)
C64 C67 1.547(9)
C65 H65A 0.9800
C65 H65B 0.9800
C65 H65C 0.9800
C66 H66A 0.9800
C66 H66B 0.9800
C66 H66C 0.9800
C68 C69 1.518(9)
C68 C70 1.523(9)
C68 C71 1.520(9)
C69 H69A 0.9800
C69 H69B 0.9800
C69 H69C 0.9800
C70 H70A 0.9800
C70 H70B 0.9800
C70 H70C 0.9800
C72 C75 1.499(9)
C72 C74 1.512(9)
C72 C73 1.538(9)
C73 H73A 0.9800
C73 H73B 0.9800
C73 H73C 0.9800
C74 H74A 0.9800
C74 H74B 0.9800
C74 H74C 0.9800
C76 C78 1.526(9)
C76 C77 1.523(9)
C76 C79 1.547(9)
C77 H77A 0.9800
C77 H77B 0.9800
C77 H77C 0.9800
C78 H78A 0.9800
C78 H78B 0.9800
C78 H78C 0.9800
C80 C82 1.497(9)
C80 C81 1.528(9)
C80 C83 1.531(9)
C81 H81A 0.9800
C81 H81B 0.9800
C81 H81C 0.9800
C82 H82A 0.9800
C82 H82B 0.9800
C82 H82C 0.9800
C84 C86 1.500(10)
C84 C87 1.506(9)
C84 C85 1.507(9)
C85 H85A 0.9800
C85 H85B 0.9800
C85 H85C 0.9800
C86 H86A 0.9800
C86 H86B 0.9800
C86 H86C 0.9800
C87 H87A 0.9800
C87 H87B 0.9800
C87 H87C 0.9800

loop_
_geom_hbond_atom_site_label_D
_geom_hbond_atom_site_label_H
_geom_hbond_atom_site_label_A
_geom_hbond_distance_DH
_geom_hbond_distance_HA
_geom_hbond_distance_DA
_geom_hbond_angle_DHA
_geom_hbond_site_symmetry_A
N1 H1N O19 0.91(6) 1.92(6) 2.790(7) 160(6) 1_554
N2 H2N O20 0.83(7) 2.16(7) 2.978(7) 169(7) 1_554
N3 H3N O2 0.81(6) 2.34(7) 3.115(6) 159(6) .
N4 H4N O3 0.84(6) 2.11(6) 2.954(7) 172(6) .
N5 H5N O4 0.86(6) 2.12(6) 2.972(7) 175(6) .
N6 H6N O5 0.82(6) 2.08(6) 2.903(6) 174(6) .
N7 H7N O6 0.90(6) 2.03(6) 2.931(7) 172(5) .
N8 H8N O7 0.89(6) 2.17(6) 3.031(7) 163(5) .
N9 H9N O8 0.81(6) 2.16(7) 2.948(7) 163(6) .
N10 H10N O9 0.99(6) 1.92(7) 2.903(7) 174(5) .
N11 H11N O10 1.02(6) 2.32(6) 3.152(6) 137(4) .
N12 H12N O11 0.91(6) 2.26(6) 3.099(7) 154(5) .
N13 H13N O12 0.83(7) 2.22(7) 3.036(7) 167(7) .
N15 H15N O14 0.92(6) 2.10(6) 3.014(7) 175(6) .
N16 H16N O15 1.07(6) 1.89(6) 2.897(7) 155(5) .
N17 H17N O16 0.88(6) 2.21(6) 3.068(7) 163(6) .
N18 H18N O17 0.87(6) 2.16(6) 2.987(7) 160(6) .
N14 H14N O13 0.87(2) 2.06(2) 2.930(7) 171(6) .

loop_
_geom_torsion_atom_site_label_1
_geom_torsion_atom_site_label_2
_geom_torsion_atom_site_label_3
_geom_torsion_atom_site_label_4
_geom_torsion
C6 C1 C2 C3 -0.7(10)
C7 C1 C2 C3 -177.2(6)
C1 C2 C3 C4 0.0(10)
C2 C3 C4 C5 -0.1(12)
C3 C4 C5 C6 1.1(13)
C4 C5 C6 C1 -1.9(12)
C2 C1 C6 C5 1.6(11)
C7 C1 C6 C5 178.2(6)
C8 O1 C7 C1 -74.0(7)
C2 C1 C7 O1 -13.0(9)
C6 C1 C7 O1 170.4(6)
C7 O1 C8 O2 3.0(8)
C7 O1 C8 N1 -178.1(5)
C9 N1 C8 O2 -0.5(9)
C9 N1 C8 O1 -179.4(5)
C8 N1 C9 C10 -72.3(7)
C8 N1 C9 C17 54.9(7)
N1 C9 C10 C11 -58.1(7)
C17 C9 C10 C11 174.7(5)
C9 C10 C11 C12 104.8(7)
C9 C10 C11 C16 -75.7(7)
C16 C11 C12 C13 0.6(9)
C10 C11 C12 C13 -179.9(6)
C11 C12 C13 C14 0.1(10)
C12 C13 C14 C15 0.1(11)
C13 C14 C15 C16 -0.9(10)
C12 C11 C16 C15 -1.5(10)
C10 C11 C16 C15 179.0(6)
C14 C15 C16 C11 1.7(10)
C18 N2 C17 O3 -7.6(11)
C18 N2 C17 C9 172.9(6)
N1 C9 C17 O3 -140.5(6)
C10 C9 C17 O3 -12.5(9)
N1 C9 C17 N2 39.0(8)
C10 C9 C17 N2 167.1(6)
C17 N2 C18 C20 175.3(6)
C17 N2 C18 C19 -63.3(8)
C17 N2 C18 C21 58.0(9)
C22 N3 C21 O4 1.2(10)
C22 N3 C21 C18 178.5(6)
N2 C18 C21 O4 -152.4(6)
C20 C18 C21 O4 90.0(8)
C19 C18 C21 O4 -30.9(9)
N2 C18 C21 N3 30.3(9)
C20 C18 C21 N3 -87.3(7)
C19 C18 C21 N3 151.7(6)
C21 N3 C22 C24 -65.4(8)
C21 N3 C22 C23 174.6(6)
C21 N3 C22 C25 58.0(7)
C26 N4 C25 O5 5.7(9)
C26 N4 C25 C22 -174.7(5)
N3 C22 C25 O5 -159.1(5)
C24 C22 C25 O5 -35.5(8)
C23 C22 C25 O5 83.2(7)
N3 C22 C25 N4 21.3(7)
C24 C22 C25 N4 144.9(6)
C23 C22 C25 N4 -96.4(7)
C25 N4 C26 C27 168.2(5)
C25 N4 C26 C29 49.9(7)
C25 N4 C26 C28 -71.2(7)
C30 N5 C29 O6 3.6(10)
C30 N5 C29 C26 -179.1(5)
N4 C26 C29 O6 -151.8(5)
C27 C26 C29 O6 88.4(7)
C28 C26 C29 O6 -30.5(8)
N4 C26 C29 N5 30.8(8)
C27 C26 C29 N5 -88.9(6)
C28 C26 C29 N5 152.2(5)
C29 N5 C30 C32 -71.8(7)
C29 N5 C30 C31 168.1(6)
C29 N5 C30 C33 51.4(8)
C34 N6 C33 O7 3.0(9)
C34 N6 C33 C30 -179.5(5)
N5 C30 C33 O7 -153.3(5)
C32 C30 C33 O7 -30.6(8)
C31 C30 C33 O7 90.3(7)
N5 C30 C33 N6 29.2(8)
C32 C30 C33 N6 151.9(5)
C31 C30 C33 N6 -87.3(6)
C33 N6 C34 C37 50.6(8)
C33 N6 C34 C35 -71.8(7)
C33 N6 C34 C36 168.3(6)
C38 N7 C37 O8 3.0(9)
C38 N7 C37 C34 -179.6(5)
N6 C34 C37 O8 -152.3(5)
C35 C34 C37 O8 -30.6(8)
C36 C34 C37 O8 89.9(7)
N6 C34 C37 N7 30.3(7)
C35 C34 C37 N7 152.0(5)
C36 C34 C37 N7 -87.5(6)
C37 N7 C38 C40 -77.3(7)
C37 N7 C38 C39 161.9(5)
C37 N7 C38 C41 44.5(7)
C42 N8 C41 O9 -1.6(10)
C42 N8 C41 C38 173.8(5)
N7 C38 C41 O9 -143.8(6)
C40 C38 C41 O9 -21.6(8)
C39 C38 C41 O9 98.8(6)
N7 C38 C41 N8 40.7(8)
C40 C38 C41 N8 162.9(6)
C39 C38 C41 N8 -76.7(7)
C41 N8 C42 C44 -72.9(8)
C41 N8 C42 C45 50.6(8)
C41 N8 C42 C43 167.7(6)
C46 N9 C45 O10 -0.7(9)
C46 N9 C45 C42 176.5(5)
N8 C42 C45 O10 -143.8(6)
C44 C42 C45 O10 -21.0(8)
C43 C42 C45 O10 99.1(6)
N8 C42 C45 N9 38.9(7)
C44 C42 C45 N9 161.7(5)
C43 C42 C45 N9 -78.2(6)
C45 N9 C46 C48 169.3(6)
C45 N9 C46 C47 -69.2(8)
C45 N9 C46 C49 53.2(8)
C50 N10 C49 O11 0.6(9)
C50 N10 C49 C46 172.3(5)
N9 C46 C49 O11 -146.3(5)
C48 C46 C49 O11 98.6(7)
C47 C46 C49 O11 -25.0(8)
N9 C46 C49 N10 41.7(7)
C48 C46 C49 N10 -73.4(7)
C47 C46 C49 N10 163.0(6)
C49 N10 C50 C51 58.9(8)
C52 N11 C51 O12 -1.6(10)
C52 N11 C51 C50 179.3(5)
N10 C50 C51 O12 -146.4(6)
N10 C50 C51 N11 32.7(9)
C51 N11 C52 C55 59.9(8)
C51 N11 C52 C54 -63.6(8)
C51 N11 C52 C53 178.1(6)
C56 N12 C55 O13 2.0(10)
C56 N12 C55 C52 -177.6(6)
N11 C52 C55 O13 -156.7(5)
C54 C52 C55 O13 -33.0(8)
C53 C52 C55 O13 86.0(7)
N11 C52 C55 N12 23.0(8)
C54 C52 C55 N12 146.6(6)
C53 C52 C55 N12 -94.4(7)
C55 N12 C56 C59 53.4(8)
C55 N12 C56 C58 -70.2(8)
C55 N12 C56 C57 169.6(6)
C60 N13 C59 O14 1.6(11)
C60 N13 C59 C56 178.1(6)
N12 C56 C59 O14 -151.0(6)
C58 C56 C59 O14 -27.6(9)
C57 C56 C59 O14 91.4(7)
N12 C56 C59 N13 32.5(8)
C58 C56 C59 N13 155.9(6)
C57 C56 C59 N13 -85.1(7)
C59 N13 C60 C61 170.5(7)
C59 N13 C60 C62 -68.5(9)
C59 N13 C60 C63 53.4(9)
C64 N14 C63 O15 2.8(11)
C64 N14 C63 C60 179.5(6)
N13 C60 C63 O15 -155.3(6)
C61 C60 C63 O15 86.4(8)
C62 C60 C63 O15 -33.4(10)
N13 C60 C63 N14 27.9(9)
C61 C60 C63 N14 -90.4(7)
C62 C60 C63 N14 149.8(7)
C63 N14 C64 C66 -69.8(8)
C63 N14 C64 C65 169.2(6)
C63 N14 C64 C67 54.3(8)
C68 N15 C67 O16 5.9(10)
C68 N15 C67 C64 -177.4(6)
N14 C64 C67 O16 -155.6(6)
C66 C64 C67 O16 -31.7(9)
C65 C64 C67 O16 88.3(7)
N14 C64 C67 N15 27.5(8)
C66 C64 C67 N15 151.4(6)
C65 C64 C67 N15 -88.6(7)
C67 N15 C68 C69 168.0(6)
C67 N15 C68 C70 -71.2(7)
C67 N15 C68 C71 51.4(8)
C72 N16 C71 O17 2.6(10)
C72 N16 C71 C68 -179.3(6)
N15 C68 C71 O17 -155.3(6)
C69 C68 C71 O17 88.2(7)
C70 C68 C71 O17 -32.6(9)
N15 C68 C71 N16 26.6(8)
C69 C68 C71 N16 -89.9(7)
C70 C68 C71 N16 149.3(6)
C71 N16 C72 C75 47.2(9)
C71 N16 C72 C74 -75.7(8)
C71 N16 C72 C73 163.6(6)
C76 N17 C75 O18 -1.5(10)
C76 N17 C75 C72 172.7(6)
N16 C72 C75 O18 -144.7(6)
C74 C72 C75 O18 -22.0(9)
C73 C72 C75 O18 98.7(7)
N16 C72 C75 N17 41.2(8)
C74 C72 C75 N17 163.8(6)
C73 C72 C75 N17 -75.4(7)
C75 N17 C76 C78 -63.8(8)
C75 N17 C76 C77 174.1(6)
C75 N17 C76 C79 57.9(8)
C80 N18 C79 O19 4.6(10)
C80 N18 C79 C76 177.3(5)
N17 C76 C79 O19 -150.8(6)
C78 C76 C79 O19 -27.3(9)
C77 C76 C79 O19 91.1(7)
N17 C76 C79 N18 36.5(7)
C78 C76 C79 N18 160.0(6)
C77 C76 C79 N18 -81.6(7)
C79 N18 C80 C82 81.3(8)
C79 N18 C80 C81 -158.3(6)
C79 N18 C80 C83 -42.3(8)
C84 O21 C83 O20 -8.4(9)
C84 O21 C83 C80 178.7(5)
N18 C80 C83 O20 133.7(6)
C82 C80 C83 O20 10.6(8)
C81 C80 C83 O20 -110.9(6)
N18 C80 C83 O21 -53.0(6)
C82 C80 C83 O21 -176.1(5)
C81 C80 C83 O21 62.5(7)
C83 O21 C84 C86 62.3(7)
C83 O21 C84 C87 -61.5(7)
C83 O21 C84 C85 179.2(5)
